data_4339505
loop_
_publ_author_name
'Tronic, Tristan A.'
'deKrafft, Kathryn E'
'Lim, Mi Jung'
'Ley, Amanda N.'
'Pike, Robert D.'

_publ_section_title
;
 Copper(I) cyanide networks: synthesis, luminescence behavior and thermal
 analysis. Part 1. Diimine ligands.
;
_journal_issue 21
_journal_name_full 'Inorganic chemistry'
_journal_page_first 8897
_journal_page_last 8912
_journal_paper_doi 10.1021/ic7007057
_journal_volume 46
_journal_year 2007
_chemical_formula_moiety 'C23 H12 Cu7 N11'
_chemical_formula_sum 'C23 H12 Cu7 N11'
_chemical_formula_weight 887.22
_chemical_name_common
;
 [(CuCN)~7~(Ptz)~2~)]
;
_chemical_name_systematic
; 
 catena-poly[di-!mu-phthalazinehepta-!mu-cyano-)heptacopper(I)]
;
_space_group_IT_number 14
_symmetry_cell_setting monoclinic
_symmetry_space_group_name_Hall '-P 2yn'
_symmetry_space_group_name_H-M 'P 1 21/n 1'
_atom_sites_solution_hydrogens geom
_atom_sites_solution_primary direct
_atom_sites_solution_secondary difmap
_audit_creation_method SHELXL-97
_cell_angle_alpha 90.00
_cell_angle_beta 108.4290(10)
_cell_angle_gamma 90.00
_cell_formula_units_Z 2
_cell_length_a 10.6409(2)
_cell_length_b 10.8040(2)
_cell_length_c 12.5718(2)
_cell_measurement_temperature 100(2)
_cell_volume 1371.19(4)
_computing_cell_refinement 'SAINTPLUS (Bruker AXS, 2004)'
_computing_data_collection 'APEX2 (Bruker AXS, 2004)'
_computing_data_reduction SAINTPLUS
_computing_molecular_graphics 'ORTEP3 (Farrugia, 1997)'
_computing_publication_material 'SHELXL97 (Sheldrick, 1997)'
_computing_structure_refinement 'XSHELL (Bruker, 2004)'
_computing_structure_solution 'SHELXS97 (Sheldrick, 1997)'
_diffrn_ambient_temperature 100(2)
_diffrn_measured_fraction_theta_full 0.932
_diffrn_measured_fraction_theta_max 0.933
_diffrn_measurement_device_type 'Bruker SMART Apex II CCD'
_diffrn_measurement_method '\w and \y'
_diffrn_radiation_monochromator graphite
_diffrn_radiation_source 'fine-focus sealed tube'
_diffrn_radiation_type CuK\a
_diffrn_radiation_wavelength 1.54178
_diffrn_reflns_av_R_equivalents 0.0439
_diffrn_reflns_av_sigmaI/netI 0.0271
_diffrn_reflns_limit_h_max 9
_diffrn_reflns_limit_h_min -12
_diffrn_reflns_limit_k_max 12
_diffrn_reflns_limit_k_min -12
_diffrn_reflns_limit_l_max 14
_diffrn_reflns_limit_l_min -14
_diffrn_reflns_number 14338
_diffrn_reflns_theta_full 66.96
_diffrn_reflns_theta_max 66.96
_diffrn_reflns_theta_min 4.76
_diffrn_standards_number 0
_exptl_absorpt_coefficient_mu 6.165
_exptl_absorpt_correction_T_max 0.7086
_exptl_absorpt_correction_T_min 0.5012
_exptl_absorpt_correction_type numerical
_exptl_absorpt_process_details 'SADABS (Sheldrick, 2004)'
_exptl_crystal_colour yellow
_exptl_crystal_density_diffrn 2.149
_exptl_crystal_density_method 'not measured'
_exptl_crystal_description block
_exptl_crystal_F_000 860
_exptl_crystal_size_max 0.13
_exptl_crystal_size_mid 0.09
_exptl_crystal_size_min 0.06
_refine_diff_density_max 0.378
_refine_diff_density_min -0.287
_refine_diff_density_rms 0.072
_refine_ls_extinction_method none
_refine_ls_goodness_of_fit_ref 1.064
_refine_ls_hydrogen_treatment constr
_refine_ls_matrix_type full
_refine_ls_number_parameters 190
_refine_ls_number_reflns 2273
_refine_ls_number_restraints 0
_refine_ls_restrained_S_all 1.064
_refine_ls_R_factor_all 0.0287
_refine_ls_R_factor_gt 0.0245
_refine_ls_shift/su_max 0.001
_refine_ls_shift/su_mean 0.000
_refine_ls_structure_factor_coef Fsqd
_refine_ls_weighting_details 'calc w=1/[\s^2^(Fo^2^)+(0.0299P)^2^+0.9609P] where P=(Fo^2^+2Fc^2^)/3'
_refine_ls_weighting_scheme calc
_refine_ls_wR_factor_gt 0.0585
_refine_ls_wR_factor_ref 0.0603
_reflns_number_gt 2075
_reflns_number_total 2273
_reflns_threshold_expression >2sigma(I)
_cod_data_source_file ic7007057-file003.cif
_cod_data_source_block 12d
_cod_original_sg_symbol_H-M P2(1)/n
_cod_database_code 4339505

loop_
_symmetry_equiv_pos_as_xyz
'x, y, z'
'-x+1/2, y+1/2, -z+1/2'
'-x, -y, -z'
'x-1/2, -y-1/2, z-1/2'

loop_
_atom_site_label
_atom_site_type_symbol
_atom_site_fract_x
_atom_site_fract_y
_atom_site_fract_z
_atom_site_U_iso_or_equiv
_atom_site_adp_type
_atom_site_occupancy
_atom_site_symmetry_multiplicity
_atom_site_calc_flag
_atom_site_refinement_flags
_atom_site_disorder_group
Cu1 Cu 0.11659(4) 0.65664(3) 0.64144(3) 0.01968(12) Uani 1 1 d . .
Cu2 Cu 0.41609(4) 0.97095(3) 0.29336(3) 0.01959(12) Uani 1 1 d . .
Cu3 Cu 0.39021(4) 0.73246(4) 0.40202(3) 0.02536(12) Uani 1 1 d . .
Cu4 Cu 0.5000 0.5000 0.5000 0.02430(15) Uani 1 2 d S .
N1A N 0.2833(2) 0.7185(2) 0.4917(2) 0.0230(7) Uani 0.55(3) 1 d P 1
C1A C 0.2166(2) 0.6972(2) 0.54660(19) 0.0201(7) Uani 0.55(3) 1 d P 1
N2A N 0.4896(2) 0.7367(2) 0.3054(2) 0.0235(7) Uani 0.61(3) 1 d P 1
C2A C 0.0415(2) 0.7332(2) 0.7413(2) 0.0201(7) Uani 0.61(3) 1 d P 1
N3A N 0.3540(2) 0.4479(2) 0.3856(2) 0.0229(7) Uani 0.57(3) 1 d P 1
C3A C 0.2474(2) 0.9426(2) 0.1844(2) 0.0203(7) Uani 0.57(3) 1 d P 1
C1B C 0.2833(2) 0.7185(2) 0.4917(2) 0.0230(7) Uani 0.45(3) 1 d P 2
N1B N 0.2166(2) 0.6972(2) 0.54660(19) 0.0201(7) Uani 0.45(3) 1 d P 2
C2B C 0.4896(2) 0.7367(2) 0.3054(2) 0.0235(7) Uani 0.39(3) 1 d P 2
N2B N 0.0415(2) 0.7332(2) 0.7413(2) 0.0201(7) Uani 0.39(3) 1 d P 2
C3B C 0.3540(2) 0.4479(2) 0.3856(2) 0.0229(7) Uani 0.43(3) 1 d P 2
N3B N 0.2474(2) 0.9426(2) 0.1844(2) 0.0203(7) Uani 0.43(3) 1 d P 2
N4 N 0.4801(2) 0.9936(2) 0.45172(19) 0.0198(5) Uani 0.50 1 d P .
N5 N 0.5255(2) 1.07985(19) 0.21565(16) 0.0165(5) Uani 1 1 d . .
N6 N 0.0843(2) 0.46913(19) 0.64124(16) 0.0172(5) Uani 1 1 d . .
C4 C 0.4801(2) 0.9936(2) 0.45172(19) 0.0198(5) Uani 0.50 1 d P .
C5 C 0.1340(2) 0.3941(2) 0.5829(2) 0.0182(5) Uani 1 1 d . .
H5 H 0.1723 0.4300 0.5314 0.022 Uiso 1 1 calc R .
C6 C 0.1346(2) 0.2637(2) 0.5910(2) 0.0174(5) Uani 1 1 d . .
C7 C 0.1901(3) 0.1841(2) 0.5284(2) 0.0213(6) Uani 1 1 d . .
H7 H 0.2276 0.2170 0.4751 0.026 Uiso 1 1 calc R .
C8 C 0.1891(3) 0.0596(3) 0.5455(2) 0.0248(6) Uani 1 1 d . .
H8 H 0.2258 0.0056 0.5035 0.030 Uiso 1 1 calc R .
C9 C 0.6345(3) 1.4901(3) 0.1246(2) 0.0250(6) Uani 1 1 d . .
H9 H 0.6359 1.5771 0.1357 0.030 Uiso 1 1 calc R .
C10 C 0.5794(3) 1.4151(2) 0.1861(2) 0.0236(6) Uani 1 1 d . .
H10 H 0.5420 1.4497 0.2387 0.028 Uiso 1 1 calc R .
C11 C 0.5790(2) 1.2863(2) 0.1701(2) 0.0187(5) Uani 1 1 d . .
C12 C 0.5247(2) 1.1999(2) 0.2285(2) 0.0186(5) Uani 1 1 d . .
H12 H 0.4849 1.2316 0.2807 0.022 Uiso 1 1 calc R .

loop_
_atom_site_aniso_label
_atom_site_aniso_U_11
_atom_site_aniso_U_22
_atom_site_aniso_U_33
_atom_site_aniso_U_23
_atom_site_aniso_U_13
_atom_site_aniso_U_12
Cu1 0.0186(2) 0.0225(2) 0.0181(2) -0.00044(15) 0.00607(16) -0.00060(15)
Cu2 0.0174(2) 0.0252(2) 0.0154(2) -0.00154(15) 0.00412(16) -0.00038(15)
Cu3 0.0218(2) 0.0371(3) 0.0209(2) 0.00351(18) 0.01196(17) 0.00327(17)
Cu4 0.0158(3) 0.0336(3) 0.0181(3) -0.0021(2) -0.0023(2) -0.0034(2)
N1A 0.0209(14) 0.0285(14) 0.0208(14) -0.0023(11) 0.0084(11) 0.0017(10)
C1A 0.0194(14) 0.0199(13) 0.0184(13) -0.0016(10) 0.0024(10) 0.0023(10)
N2A 0.0213(14) 0.0272(14) 0.0220(14) 0.0002(11) 0.0070(11) 0.0032(10)
C2A 0.0201(14) 0.0190(13) 0.0217(14) 0.0002(10) 0.0073(11) -0.0032(10)
N3A 0.0225(16) 0.0252(14) 0.0180(13) -0.0002(10) 0.0021(12) -0.0027(10)
C3A 0.0207(16) 0.0222(13) 0.0183(14) 0.0000(10) 0.0067(12) 0.0000(10)
C1B 0.0209(14) 0.0285(14) 0.0208(14) -0.0023(11) 0.0084(11) 0.0017(10)
N1B 0.0194(14) 0.0199(13) 0.0184(13) -0.0016(10) 0.0024(10) 0.0023(10)
C2B 0.0213(14) 0.0272(14) 0.0220(14) 0.0002(11) 0.0070(11) 0.0032(10)
N2B 0.0201(14) 0.0190(13) 0.0217(14) 0.0002(10) 0.0073(11) -0.0032(10)
C3B 0.0225(16) 0.0252(14) 0.0180(13) -0.0002(10) 0.0021(12) -0.0027(10)
N3B 0.0207(16) 0.0222(13) 0.0183(14) 0.0000(10) 0.0067(12) 0.0000(10)
N4 0.0139(13) 0.0243(13) 0.0217(11) -0.0022(11) 0.0061(10) -0.0019(9)
N5 0.0130(11) 0.0240(12) 0.0118(10) -0.0019(9) 0.0026(8) 0.0002(8)
N6 0.0154(11) 0.0235(12) 0.0128(10) 0.0019(9) 0.0046(8) 0.0005(9)
C4 0.0139(13) 0.0243(13) 0.0217(11) -0.0022(11) 0.0061(10) -0.0019(9)
C5 0.0157(14) 0.0235(14) 0.0158(13) 0.0006(11) 0.0057(10) -0.0009(10)
C6 0.0105(13) 0.0240(14) 0.0141(12) -0.0001(10) -0.0011(10) -0.0019(10)
C7 0.0131(14) 0.0288(15) 0.0200(14) -0.0048(12) 0.0025(11) -0.0013(10)
C8 0.0142(14) 0.0280(15) 0.0281(15) -0.0077(12) 0.0009(11) 0.0003(11)
C9 0.0199(15) 0.0218(15) 0.0291(15) -0.0009(12) 0.0016(12) -0.0007(11)
C10 0.0228(15) 0.0238(14) 0.0209(14) -0.0047(12) 0.0023(11) 0.0009(11)
C11 0.0137(13) 0.0243(14) 0.0134(12) -0.0010(11) -0.0022(10) 0.0012(10)
C12 0.0149(13) 0.0251(14) 0.0143(13) -0.0037(11) 0.0027(10) 0.0027(10)

loop_
_atom_type_symbol
_atom_type_description
_atom_type_scat_dispersion_real
_atom_type_scat_dispersion_imag
_atom_type_scat_source
C C 0.0181 0.0091 'International Tables Vol C Tables 4.2.6.8 and 6.1.1.4'
H H 0.0000 0.0000 'International Tables Vol C Tables 4.2.6.8 and 6.1.1.4'
N N 0.0311 0.0180 'International Tables Vol C Tables 4.2.6.8 and 6.1.1.4'
Cu Cu -1.9646 0.5888 'International Tables Vol C Tables 4.2.6.8 and 6.1.1.4'

loop_
_geom_angle_atom_site_label_1
_geom_angle_atom_site_label_2
_geom_angle_atom_site_label_3
_geom_angle
_geom_angle_site_symmetry_1
_geom_angle_site_symmetry_3
C2A Cu1 C1A 139.91(10) . .
C2A Cu1 N6 109.18(9) . .
C1A Cu1 N6 110.85(9) . .
N4 Cu2 C3A 135.66(10) . .
N4 Cu2 N5 110.27(9) . .
C3A Cu2 N5 106.89(9) . .
N4 Cu2 Cu3 71.66(7) . .
C3A Cu2 Cu3 89.29(7) . .
N5 Cu2 Cu3 147.72(6) . .
N1A Cu3 N2A 175.54(11) . .
N1A Cu3 Cu4 84.96(8) . .
N2A Cu3 Cu4 93.66(7) . .
N1A Cu3 Cu2 121.16(8) . .
N2A Cu3 Cu2 61.32(7) . .
Cu4 Cu3 Cu2 150.465(16) . .
N3A Cu4 C3B 180.0 . 3_666
N3A Cu4 N3A 180.0 . 3_666
C3B Cu4 N3A 0.00(13) 3_666 3_666
N3A Cu4 Cu3 78.70(8) . .
C3B Cu4 Cu3 101.30(8) 3_666 .
N3A Cu4 Cu3 101.30(8) 3_666 .
N3A Cu4 Cu3 101.30(8) . 3_666
C3B Cu4 Cu3 78.70(8) 3_666 3_666
N3A Cu4 Cu3 78.70(8) 3_666 3_666
Cu3 Cu4 Cu3 180.0 . 3_666
C1A N1A Cu3 173.2(2) . .
N1A C1A Cu1 176.5(2) . .
C2A N2A Cu3 164.4(2) 4_675 .
N2A C2A Cu1 170.1(2) 4_576 .
C3A N3A Cu4 164.3(2) 2_545 .
N3A C3A Cu2 167.6(2) 2 .
C4 N4 Cu2 179.3(3) 3_676 .
N4 N4 Cu2 179.3(3) 3_676 .
C12 N5 N6 119.0(2) . 4_675
C12 N5 Cu2 118.15(17) . .
N6 N5 Cu2 122.38(15) 4_675 .
C5 N6 N5 119.3(2) . 4_576
C5 N6 Cu1 120.90(18) . .
N5 N6 Cu1 119.15(15) 4_576 .
N6 C5 C6 124.7(2) . .
N6 C5 H5 117.6 . .
C6 C5 H5 117.6 . .
C5 C6 C7 124.0(2) . .
C5 C6 C11 116.0(2) . 4_576
C7 C6 C11 120.0(2) . 4_576
C8 C7 C6 119.1(3) . .
C8 C7 H7 120.5 . .
C6 C7 H7 120.5 . .
C7 C8 C9 120.9(3) . 4_576
C7 C8 H8 119.5 . .
C9 C8 H8 119.5 4_576 .
C10 C9 C8 121.2(3) . 4_675
C10 C9 H9 119.4 . .
C8 C9 H9 119.4 4_675 .
C9 C10 C11 119.1(3) . .
C9 C10 H10 120.5 . .
C11 C10 H10 120.5 . .
C10 C11 C6 119.7(2) . 4_675
C10 C11 C12 124.1(2) . .
C6 C11 C12 116.2(2) 4_675 .
N5 C12 C11 124.7(2) . .
N5 C12 H12 117.7 . .
C11 C12 H12 117.7 . .

loop_
_geom_bond_atom_site_label_1
_geom_bond_atom_site_label_2
_geom_bond_distance
_geom_bond_site_symmetry_2
Cu1 C2A 1.879(3) .
Cu1 C1A 1.884(3) .
Cu1 N6 2.055(2) .
Cu2 N4 1.905(2) .
Cu2 C3A 1.907(3) .
Cu2 N5 2.101(2) .
Cu2 Cu3 2.9696(6) .
Cu3 N1A 1.843(3) .
Cu3 N2A 1.847(3) .
Cu3 Cu4 2.8775(4) .
Cu4 N3A 1.840(2) .
Cu4 C3B 1.840(2) 3_666
Cu4 N3A 1.840(2) 3_666
Cu4 Cu3 2.8776(4) 3_666
N1A C1A 1.159(3) .
N2A C2A 1.158(3) 4_675
C2A N2A 1.158(3) 4_576
N3A C3A 1.159(3) 2_545
C3A N3A 1.159(3) 2
N4 C4 1.161(5) 3_676
N4 N4 1.161(5) 3_676
N5 C12 1.308(3) .
N5 N6 1.385(3) 4_675
N6 C5 1.312(3) .
N6 N5 1.385(3) 4_576
C5 C6 1.412(4) .
C5 H5 0.9500 .
C6 C7 1.415(4) .
C6 C11 1.416(4) 4_576
C7 C8 1.363(4) .
C7 H7 0.9500 .
C8 C9 1.407(4) 4_576
C8 H8 0.9500 .
C9 C10 1.373(4) .
C9 C8 1.407(4) 4_675
C9 H9 0.9500 .
C10 C11 1.405(4) .
C10 H10 0.9500 .
C11 C6 1.416(4) 4_675
C11 C12 1.419(4) .
C12 H12 0.9500 .

loop_
_geom_torsion_atom_site_label_1
_geom_torsion_atom_site_label_2
_geom_torsion_atom_site_label_3
_geom_torsion_atom_site_label_4
_geom_torsion
_geom_torsion_site_symmetry_1
_geom_torsion_site_symmetry_4
N4 Cu2 Cu3 N1A 62.10(12) . .
C3A Cu2 Cu3 N1A -77.15(12) . .
N5 Cu2 Cu3 N1A 161.22(14) . .
N4 Cu2 Cu3 N2A -122.18(11) . .
C3A Cu2 Cu3 N2A 98.56(11) . .
N5 Cu2 Cu3 N2A -23.06(13) . .
N4 Cu2 Cu3 Cu4 -87.07(8) . .
C3A Cu2 Cu3 Cu4 133.67(8) . .
N5 Cu2 Cu3 Cu4 12.05(11) . .
N1A Cu3 Cu4 N3A 84.36(11) . .
N2A Cu3 Cu4 N3A -91.38(11) . .
Cu2 Cu3 Cu4 N3A -121.76(9) . .
N1A Cu3 Cu4 C3B -95.64(11) . 3_666
N2A Cu3 Cu4 C3B 88.62(11) . 3_666
Cu2 Cu3 Cu4 C3B 58.24(9) . 3_666
N1A Cu3 Cu4 N3A -95.64(11) . 3_666
N2A Cu3 Cu4 N3A 88.62(11) . 3_666
Cu2 Cu3 Cu4 N3A 58.24(9) . 3_666
Cu4 Cu3 N2A C2A -168.3(8) . 4_675
Cu2 Cu3 N2A C2A -4.8(8) . 4_675
Cu3 Cu4 N3A C3A -21.0(9) . 2_545
Cu3 Cu4 N3A C3A 159.0(9) 3_666 2_545
N4 Cu2 C3A N3A 101.0(11) . 2
N5 Cu2 C3A N3A -44.9(11) . 2
Cu3 Cu2 C3A N3A 163.4(11) . 2
N4 Cu2 N5 C12 -60.6(2) . .
C3A Cu2 N5 C12 94.74(19) . .
Cu3 Cu2 N5 C12 -148.11(14) . .
N4 Cu2 N5 N6 127.39(17) . 4_675
C3A Cu2 N5 N6 -77.26(18) . 4_675
Cu3 Cu2 N5 N6 39.9(2) . 4_675
C2A Cu1 N6 C5 -176.08(19) . .
C1A Cu1 N6 C5 1.8(2) . .
C2A Cu1 N6 N5 -5.18(19) . 4_576
C1A Cu1 N6 N5 172.74(16) . 4_576
N5 N6 C5 C6 -1.2(4) 4_576 .
Cu1 N6 C5 C6 169.71(19) . .
N6 C5 C6 C7 -179.2(2) . .
N6 C5 C6 C11 -1.1(4) . 4_576
C5 C6 C7 C8 177.9(2) . .
C11 C6 C7 C8 -0.1(4) 4_576 .
C6 C7 C8 C9 -0.3(4) . 4_576
C8 C9 C10 C11 0.6(4) 4_675 .
C9 C10 C11 C6 -0.2(4) . 4_675
C9 C10 C11 C12 -179.9(2) . .
N6 N5 C12 C11 0.8(4) 4_675 .
Cu2 N5 C12 C11 -171.44(19) . .
C10 C11 C12 N5 -178.9(2) . .
C6 C11 C12 N5 1.4(4) 4_675 .
